data_7005798
loop_
_publ_author_name
'Liu, Shuang'
'Wang, Jian-Qiang'
'Weng, Lin-Hong'
'Jin, Guo-Xin'

_publ_section_title
;
 Construction of trinuclear iridium clusters through ancillary
 ortho-carborane-1,2-diselenolato ligands, with simultaneous
 iridium-induced B-H activation.
;
_journal_issue 34
_journal_name_full 'Dalton transactions (Cambridge, England : 2003)'
_journal_page_first 3792
_journal_page_last 3797
_journal_paper_doi 10.1039/b705366e
_journal_year 2007
_chemical_formula_sum 'C14 H29 B10 Ir O2 Se2'
_chemical_formula_weight 687.59
_chemical_name_systematic
;
?
;
_space_group_IT_number 14
_symmetry_cell_setting monoclinic
_symmetry_space_group_name_Hall '-P 2ybc'
_symmetry_space_group_name_H-M 'P 1 21/c 1'
_atom_sites_solution_hydrogens geom
_atom_sites_solution_primary direct
_atom_sites_solution_secondary difmap
_audit_creation_method SHELXL-97
_cell_angle_alpha 90.00
_cell_angle_beta 96.042(7)
_cell_angle_gamma 90.00
_cell_formula_units_Z 4
_cell_length_a 14.209(6)
_cell_length_b 11.538(5)
_cell_length_c 14.851(6)
_cell_measurement_reflns_used 792
_cell_measurement_temperature 298(2)
_cell_measurement_theta_max 22.192
_cell_measurement_theta_min 2.235
_cell_volume 2421.2(18)
_computing_cell_refinement 'Bruker SMART'
_computing_data_collection 'Bruker SMART'
_computing_data_reduction 'Bruker SHELXTL'
_computing_molecular_graphics 'Bruker SHELXTL'
_computing_publication_material 'Bruker SHELXTL'
_computing_structure_refinement 'SHELXL-97 (Sheldrick, 1997)'
_computing_structure_solution 'SHELXS-97 (Sheldrick, 1990)'
_diffrn_ambient_temperature 298(2)
_diffrn_measured_fraction_theta_full 0.996
_diffrn_measured_fraction_theta_max 0.996
_diffrn_radiation_monochromator graphite
_diffrn_radiation_source 'fine-focus sealed tube'
_diffrn_radiation_type MoK\a
_diffrn_radiation_wavelength 0.71073
_diffrn_reflns_av_R_equivalents 0.0587
_diffrn_reflns_av_sigmaI/netI 0.0776
_diffrn_reflns_limit_h_max 16
_diffrn_reflns_limit_h_min -16
_diffrn_reflns_limit_k_max 13
_diffrn_reflns_limit_k_min -10
_diffrn_reflns_limit_l_max 16
_diffrn_reflns_limit_l_min -17
_diffrn_reflns_number 9743
_diffrn_reflns_theta_full 25.01
_diffrn_reflns_theta_max 25.01
_diffrn_reflns_theta_min 1.44
_exptl_absorpt_coefficient_mu 8.530
_exptl_absorpt_correction_T_max 0.4826
_exptl_absorpt_correction_T_min 0.3610
_exptl_absorpt_correction_type multi-scan
_exptl_absorpt_process_details sadabs
_exptl_crystal_density_diffrn 1.886
_exptl_crystal_density_method 'not measured'
_exptl_crystal_F_000 1296
_exptl_crystal_size_max 0.15
_exptl_crystal_size_mid 0.10
_exptl_crystal_size_min 0.10
_refine_diff_density_max 1.134
_refine_diff_density_min -0.807
_refine_diff_density_rms 0.129
_refine_ls_extinction_method none
_refine_ls_goodness_of_fit_ref 0.922
_refine_ls_hydrogen_treatment constr
_refine_ls_matrix_type full
_refine_ls_number_parameters 275
_refine_ls_number_reflns 4252
_refine_ls_number_restraints 0
_refine_ls_restrained_S_all 0.922
_refine_ls_R_factor_all 0.0755
_refine_ls_R_factor_gt 0.0415
_refine_ls_shift/su_max 0.001
_refine_ls_shift/su_mean 0.000
_refine_ls_structure_factor_coef Fsqd
_refine_ls_weighting_details 'calc w=1/[\s^2^(Fo^2^)+(0.0282P)^2^+0.0000P] where P=(Fo^2^+2Fc^2^)/3'
_refine_ls_weighting_scheme calc
_refine_ls_wR_factor_gt 0.0753
_refine_ls_wR_factor_ref 0.0853
_reflns_number_gt 2735
_reflns_number_total 4252
_reflns_threshold_expression >2sigma(I)
_cod_data_source_file b705366e.txt
_cod_data_source_block f50106c
_cod_depositor_comments
;
The following automatic conversions were performed:
'_symmetry_cell_setting' value 'Monoclinic' changed to 'monoclinic'
according to '/home/saulius/struct/CIF-dictionaries/cif_core.dic'
dictionary named 'cif_core.dic' version 2.4.1 from 2010-06-29.

Automatic conversion script
Id: cif_fix_enum 1527 2010-12-29 10:47:43Z saulius 
;
_cod_original_cell_volume 2421.2(17)
_cod_original_sg_symbol_H-M P2(1)/c
_cod_database_code 7005798

loop_
_symmetry_equiv_pos_as_xyz
'x, y, z'
'-x, y+1/2, -z+1/2'
'-x, -y, -z'
'x, -y-1/2, z-1/2'

loop_
_atom_site_label
_atom_site_type_symbol
_atom_site_fract_x
_atom_site_fract_y
_atom_site_fract_z
_atom_site_U_iso_or_equiv
_atom_site_adp_type
_atom_site_occupancy
_atom_site_symmetry_multiplicity
_atom_site_calc_flag
_atom_site_refinement_flags
_atom_site_disorder_assembly
_atom_site_disorder_group
Ir1 Ir 0.25915(2) 0.78041(3) 0.08248(2) 0.04537(13) Uani 1 1 d . . .
Se1 Se 0.17201(7) 0.92455(7) -0.00423(5) 0.0558(3) Uani 1 1 d . . .
Se2 Se 0.34355(6) 0.91941(7) 0.17752(6) 0.0542(3) Uani 1 1 d . . .
C1 C 0.2055(6) 1.0699(6) 0.0565(5) 0.042(2) Uani 1 1 d . . .
C2 C 0.2853(6) 1.0676(7) 0.1403(6) 0.050(2) Uani 1 1 d . . .
O1 O 0.3757(6) 1.0649(7) -0.0099(6) 0.127(4) Uani 1 1 d . . .
O2 O 0.1268(5) 0.9974(6) 0.2086(4) 0.0688(18) Uani 1 1 d . . .
C3 C 0.4161(9) 1.0958(11) -0.0811(8) 0.133(5) Uani 1 1 d . . .
H3A H 0.4514 1.0317 -0.1014 0.199 Uiso 1 1 calc R . .
H3B H 0.4581 1.1596 -0.0658 0.199 Uiso 1 1 calc R . .
H3C H 0.3685 1.1188 -0.1285 0.199 Uiso 1 1 calc R . .
C4 C 0.0290(7) 0.9707(10) 0.1873(7) 0.106(4) Uani 1 1 d . . .
H4A H 0.0129 0.9050 0.2221 0.158 Uiso 1 1 calc R . .
H4B H 0.0169 0.9532 0.1239 0.158 Uiso 1 1 calc R . .
H4C H -0.0086 1.0361 0.2014 0.158 Uiso 1 1 calc R . .
B3 B 0.3178(10) 1.1294(11) 0.0395(9) 0.079(4) Uani 1 1 d . . .
B4 B 0.2083(8) 1.1958(9) -0.0041(8) 0.068(3) Uani 1 1 d . . .
H4 H 0.1889 1.2025 -0.0776 0.082 Uiso 1 1 calc R . .
B5 B 0.1221(8) 1.1709(8) 0.0711(7) 0.061(3) Uani 1 1 d . . .
H5 H 0.0471 1.1614 0.0451 0.073 Uiso 1 1 calc R . .
B6 B 0.1673(8) 1.0877(10) 0.1673(7) 0.058(3) Uani 1 1 d . . .
B7 B 0.3516(10) 1.1893(9) 0.1452(10) 0.095(5) Uani 1 1 d . . .
H7 H 0.4272 1.1920 0.1705 0.113 Uiso 1 1 calc R . .
B8 B 0.2987(10) 1.2768(11) 0.0536(11) 0.102(5) Uani 1 1 d . . .
H8 H 0.3386 1.3406 0.0179 0.122 Uiso 1 1 calc R . .
B9 B 0.1810(10) 1.3051(9) 0.0722(8) 0.083(4) Uani 1 1 d . . .
H9 H 0.1443 1.3852 0.0488 0.100 Uiso 1 1 calc R . .
B10 B 0.1607(11) 1.2398(10) 0.1758(9) 0.092(5) Uani 1 1 d . . .
H10 H 0.1117 1.2797 0.2193 0.110 Uiso 1 1 calc R . .
B11 B 0.2632(10) 1.1673(9) 0.2209(8) 0.082(4) Uani 1 1 d . . .
H11 H 0.2821 1.1564 0.2941 0.098 Uiso 1 1 calc R . .
B12 B 0.2719(11) 1.3021(10) 0.1654(11) 0.111(6) Uani 1 1 d . . .
H12 H 0.2965 1.3806 0.2028 0.133 Uiso 1 1 calc R . .
C5 C 0.3135(7) 0.6245(7) 0.0248(6) 0.055(2) Uani 1 1 d . . .
C6 C 0.2145(8) 0.6258(7) 0.0049(6) 0.055(2) Uani 1 1 d . . .
C7 C 0.1723(7) 0.6280(7) 0.0875(7) 0.063(3) Uani 1 1 d . . .
C8 C 0.2483(8) 0.6240(6) 0.1606(6) 0.062(3) Uani 1 1 d . . .
C9 C 0.3363(7) 0.6203(7) 0.1202(6) 0.058(2) Uani 1 1 d . . .
C10 C 0.3799(7) 0.6216(9) -0.0452(6) 0.095(4) Uani 1 1 d . . .
H10A H 0.3869 0.5433 -0.0652 0.142 Uiso 1 1 calc R . .
H10B H 0.4404 0.6509 -0.0203 0.142 Uiso 1 1 calc R . .
H10C H 0.3557 0.6688 -0.0956 0.142 Uiso 1 1 calc R . .
C11 C 0.1553(8) 0.6172(8) -0.0863(6) 0.104(4) Uani 1 1 d . . .
H11A H 0.1908 0.6467 -0.1328 0.157 Uiso 1 1 calc R . .
H11B H 0.0984 0.6618 -0.0849 0.157 Uiso 1 1 calc R . .
H11C H 0.1391 0.5376 -0.0988 0.157 Uiso 1 1 calc R . .
C12 C 0.0675(7) 0.6287(9) 0.1018(8) 0.113(4) Uani 1 1 d . . .
H12A H 0.0304 0.6438 0.0452 0.169 Uiso 1 1 calc R . .
H12B H 0.0559 0.6880 0.1446 0.169 Uiso 1 1 calc R . .
H12C H 0.0503 0.5546 0.1245 0.169 Uiso 1 1 calc R . .
C13 C 0.2378(9) 0.6193(9) 0.2599(6) 0.115(5) Uani 1 1 d . . .
H13A H 0.2266 0.5408 0.2772 0.173 Uiso 1 1 calc R . .
H13B H 0.1853 0.6668 0.2726 0.173 Uiso 1 1 calc R . .
H13C H 0.2946 0.6475 0.2935 0.173 Uiso 1 1 calc R . .
C14 C 0.4318(8) 0.6097(9) 0.1685(8) 0.107(4) Uani 1 1 d . . .
H14A H 0.4453 0.5296 0.1815 0.160 Uiso 1 1 calc R . .
H14B H 0.4349 0.6526 0.2241 0.160 Uiso 1 1 calc R . .
H14C H 0.4774 0.6401 0.1314 0.160 Uiso 1 1 calc R . .

loop_
_atom_site_aniso_label
_atom_site_aniso_U_11
_atom_site_aniso_U_22
_atom_site_aniso_U_33
_atom_site_aniso_U_23
_atom_site_aniso_U_13
_atom_site_aniso_U_12
Ir1 0.0665(3) 0.02530(17) 0.0454(2) 0.00106(17) 0.01125(15) 0.00463(18)
Se1 0.0867(7) 0.0338(5) 0.0439(5) -0.0007(4) -0.0068(5) 0.0057(5)
Se2 0.0580(6) 0.0333(5) 0.0683(6) 0.0053(4) -0.0080(5) 0.0040(4)
C1 0.055(6) 0.028(4) 0.041(5) -0.002(4) 0.002(4) 0.007(4)
C2 0.057(6) 0.032(5) 0.062(6) 0.001(4) 0.002(4) 0.001(4)
O1 0.126(7) 0.109(7) 0.163(8) 0.074(6) 0.096(7) 0.032(5)
O2 0.071(5) 0.082(5) 0.056(4) 0.024(4) 0.022(3) 0.016(4)
C3 0.181(15) 0.121(12) 0.103(10) 0.011(9) 0.050(10) 0.005(11)
C4 0.067(8) 0.130(11) 0.124(10) 0.027(8) 0.032(7) 0.004(8)
B3 0.087(10) 0.055(8) 0.099(10) 0.036(7) 0.030(8) -0.008(7)
B4 0.085(9) 0.045(7) 0.074(8) 0.023(6) 0.008(6) -0.007(6)
B5 0.061(8) 0.042(6) 0.077(8) 0.004(5) -0.002(6) 0.013(5)
B6 0.076(8) 0.058(7) 0.040(6) -0.001(5) 0.011(5) 0.024(6)
B7 0.097(11) 0.033(7) 0.144(13) 0.016(7) -0.034(9) -0.023(7)
B8 0.101(11) 0.046(8) 0.155(14) 0.048(9) -0.004(9) -0.010(8)
B9 0.113(12) 0.035(7) 0.096(10) 0.001(6) -0.021(8) 0.015(7)
B10 0.130(13) 0.052(8) 0.091(10) -0.030(7) -0.002(8) 0.040(8)
B11 0.139(12) 0.036(6) 0.065(8) -0.015(6) -0.012(8) 0.009(7)
B12 0.137(14) 0.035(7) 0.142(14) -0.003(8) -0.069(11) 0.001(8)
C5 0.064(7) 0.031(5) 0.074(7) -0.007(4) 0.019(5) 0.014(5)
C6 0.102(8) 0.023(4) 0.041(5) 0.000(4) 0.007(5) -0.009(5)
C7 0.073(7) 0.026(5) 0.088(8) 0.008(5) 0.003(6) -0.009(5)
C8 0.124(9) 0.016(4) 0.051(6) 0.005(4) 0.035(6) 0.005(5)
C9 0.085(8) 0.030(5) 0.055(6) -0.002(4) -0.005(5) 0.016(5)
C10 0.119(10) 0.079(8) 0.096(8) -0.013(7) 0.054(7) 0.015(7)
C11 0.179(13) 0.048(7) 0.078(8) -0.003(6) -0.024(8) -0.015(7)
C12 0.089(9) 0.058(7) 0.201(13) 0.006(8) 0.060(9) -0.010(7)
C13 0.233(15) 0.053(7) 0.068(7) 0.013(6) 0.052(8) 0.004(8)
C14 0.104(10) 0.063(7) 0.142(10) -0.001(7) -0.039(8) 0.029(7)

loop_
_atom_type_symbol
_atom_type_description
_atom_type_scat_dispersion_real
_atom_type_scat_dispersion_imag
_atom_type_scat_source
C C 0.0033 0.0016 'International Tables Vol C Tables 4.2.6.8 and 6.1.1.4'
H H 0.0000 0.0000 'International Tables Vol C Tables 4.2.6.8 and 6.1.1.4'
B B 0.0013 0.0007 'International Tables Vol C Tables 4.2.6.8 and 6.1.1.4'
O O 0.0106 0.0060 'International Tables Vol C Tables 4.2.6.8 and 6.1.1.4'
Se Se -0.0929 2.2259 'International Tables Vol C Tables 4.2.6.8 and 6.1.1.4'
Ir Ir -1.4442 7.9887 'International Tables Vol C Tables 4.2.6.8 and 6.1.1.4'

loop_
_geom_angle_atom_site_label_1
_geom_angle_atom_site_label_2
_geom_angle_atom_site_label_3
_geom_angle
_geom_angle_site_symmetry_1
_geom_angle_site_symmetry_3
_geom_angle_publ_flag
C7 Ir1 C8 39.3(3) . . ?
C7 Ir1 C5 64.3(4) . . ?
C8 Ir1 C5 64.4(3) . . ?
C7 Ir1 C6 38.3(3) . . ?
C8 Ir1 C6 64.4(3) . . ?
C5 Ir1 C6 37.7(3) . . ?
C7 Ir1 C9 64.9(4) . . ?
C8 Ir1 C9 38.7(3) . . ?
C5 Ir1 C9 38.0(3) . . ?
C6 Ir1 C9 63.6(3) . . ?
C7 Ir1 Se1 108.8(3) . . ?
C8 Ir1 Se1 144.6(3) . . ?
C5 Ir1 Se1 123.7(3) . . ?
C6 Ir1 Se1 100.4(2) . . ?
C9 Ir1 Se1 161.6(2) . . ?
C7 Ir1 Se2 141.8(3) . . ?
C8 Ir1 Se2 107.8(3) . . ?
C5 Ir1 Se2 128.0(3) . . ?
C6 Ir1 Se2 165.1(3) . . ?
C9 Ir1 Se2 102.1(2) . . ?
Se1 Ir1 Se2 92.94(4) . . ?
C1 Se1 Ir1 105.4(2) . . ?
C2 Se2 Ir1 104.5(2) . . ?
C2 C1 B5 111.2(6) . . ?
C2 C1 B4 111.7(7) . . ?
B5 C1 B4 62.5(6) . . ?
C2 C1 B3 62.7(6) . . ?
B5 C1 B3 113.8(7) . . ?
B4 C1 B3 61.8(6) . . ?
C2 C1 B6 63.0(5) . . ?
B5 C1 B6 61.4(5) . . ?
B4 C1 B6 114.2(7) . . ?
B3 C1 B6 116.6(7) . . ?
C2 C1 Se1 117.9(5) . . ?
B5 C1 Se1 121.0(6) . . ?
B4 C1 Se1 120.5(6) . . ?
B3 C1 Se1 116.6(6) . . ?
B6 C1 Se1 116.2(6) . . ?
C1 C2 B7 111.6(7) . . ?
C1 C2 B11 111.5(7) . . ?
B7 C2 B11 63.5(7) . . ?
C1 C2 B3 63.8(6) . . ?
B7 C2 B3 60.4(7) . . ?
B11 C2 B3 113.9(7) . . ?
C1 C2 B6 64.1(5) . . ?
B7 C2 B6 114.6(8) . . ?
B11 C2 B6 60.6(6) . . ?
B3 C2 B6 118.4(7) . . ?
C1 C2 Se2 118.7(5) . . ?
B7 C2 Se2 119.9(6) . . ?
B11 C2 Se2 119.6(6) . . ?
B3 C2 Se2 117.0(6) . . ?
B6 C2 Se2 115.5(6) . . ?
C3 O1 B3 128.5(10) . . ?
B6 O2 C4 120.8(8) . . ?
O1 B3 B7 125.0(12) . . ?
O1 B3 B8 134.7(10) . . ?
B7 B3 B8 62.2(8) . . ?
O1 B3 C2 117.3(9) . . ?
B7 B3 C2 57.7(6) . . ?
B8 B3 C2 103.6(10) . . ?
O1 B3 C1 117.5(10) . . ?
B7 B3 C1 101.1(9) . . ?
B8 B3 C1 101.9(9) . . ?
C2 B3 C1 53.5(5) . . ?
O1 B3 B4 125.7(11) . . ?
B7 B3 B4 107.6(10) . . ?
B8 B3 B4 59.0(7) . . ?
C2 B3 B4 100.6(8) . . ?
C1 B3 B4 57.3(6) . . ?
C1 B4 B8 104.7(8) . . ?
C1 B4 B9 104.4(8) . . ?
B8 B4 B9 60.1(8) . . ?
C1 B4 B5 58.2(5) . . ?
B8 B4 B5 107.5(9) . . ?
B9 B4 B5 59.7(7) . . ?
C1 B4 B3 61.0(6) . . ?
B8 B4 B3 58.9(7) . . ?
B9 B4 B3 108.3(9) . . ?
B5 B4 B3 109.6(8) . . ?
C1 B5 B9 105.6(8) . . ?
C1 B5 B4 59.3(5) . . ?
B9 B5 B4 60.1(7) . . ?
C1 B5 B10 105.3(7) . . ?
B9 B5 B10 59.8(7) . . ?
B4 B5 B10 108.0(9) . . ?
C1 B5 B6 62.2(5) . . ?
B9 B5 B6 109.6(8) . . ?
B4 B5 B6 112.3(8) . . ?
B10 B5 B6 59.3(6) . . ?
O2 B6 B11 122.5(8) . . ?
O2 B6 B10 134.3(9) . . ?
B11 B6 B10 59.5(7) . . ?
O2 B6 C2 117.0(8) . . ?
B11 B6 C2 57.8(6) . . ?
B10 B6 C2 101.8(8) . . ?
O2 B6 B5 129.5(9) . . ?
B11 B6 B5 106.1(8) . . ?
B10 B6 B5 60.2(6) . . ?
C2 B6 B5 99.1(7) . . ?
O2 B6 C1 120.4(8) . . ?
B11 B6 C1 100.3(8) . . ?
B10 B6 C1 101.7(8) . . ?
C2 B6 C1 52.9(5) . . ?
B5 B6 C1 56.4(5) . . ?
C2 B7 B3 61.9(6) . . ?
C2 B7 B12 104.8(10) . . ?
B3 B7 B12 109.0(9) . . ?
C2 B7 B11 58.9(6) . . ?
B3 B7 B11 111.4(9) . . ?
B12 B7 B11 59.6(8) . . ?
C2 B7 B8 104.3(9) . . ?
B3 B7 B8 58.9(8) . . ?
B12 B7 B8 59.4(8) . . ?
B11 B7 B8 106.8(10) . . ?
B3 B8 B4 62.1(7) . . ?
B3 B8 B9 111.4(9) . . ?
B4 B8 B9 60.7(7) . . ?
B3 B8 B12 109.1(9) . . ?
B4 B8 B12 109.4(10) . . ?
B9 B8 B12 61.2(8) . . ?
B3 B8 B7 58.9(7) . . ?
B4 B8 B7 107.5(8) . . ?
B9 B8 B7 108.4(11) . . ?
B12 B8 B7 59.6(8) . . ?
B8 B9 B5 107.2(8) . . ?
B8 B9 B10 107.7(9) . . ?
B5 B9 B10 60.7(7) . . ?
B8 B9 B4 59.2(8) . . ?
B5 B9 B4 60.2(6) . . ?
B10 B9 B4 108.8(8) . . ?
B8 B9 B12 59.8(8) . . ?
B5 B9 B12 107.1(8) . . ?
B10 B9 B12 59.2(8) . . ?
B4 B9 B12 107.1(9) . . ?
B11 B10 B12 60.6(7) . . ?
B11 B10 B6 60.2(6) . . ?
B12 B10 B6 110.2(9) . . ?
B11 B10 B9 109.4(11) . . ?
B12 B10 B9 61.2(8) . . ?
B6 B10 B9 110.4(8) . . ?
B11 B10 B5 106.8(8) . . ?
B12 B10 B5 107.7(10) . . ?
B6 B10 B5 60.5(6) . . ?
B9 B10 B5 59.5(6) . . ?
C2 B11 B10 105.1(8) . . ?
C2 B11 B6 61.6(6) . . ?
B10 B11 B6 60.3(7) . . ?
C2 B11 B12 103.8(9) . . ?
B10 B11 B12 59.9(7) . . ?
B6 B11 B12 109.7(8) . . ?
C2 B11 B7 57.6(6) . . ?
B10 B11 B7 107.6(9) . . ?
B6 B11 B7 110.6(8) . . ?
B12 B11 B7 59.7(8) . . ?
B10 B12 B8 107.4(9) . . ?
B10 B12 B11 59.5(8) . . ?
B8 B12 B11 108.9(9) . . ?
B10 B12 B7 108.1(9) . . ?
B8 B12 B7 61.0(8) . . ?
B11 B12 B7 60.7(7) . . ?
B10 B12 B9 59.6(7) . . ?
B8 B12 B9 59.0(7) . . ?
B11 B12 B9 107.2(9) . . ?
B7 B12 B9 107.8(10) . . ?
C6 C5 C9 109.1(8) . . ?
C6 C5 C10 123.5(9) . . ?
C9 C5 C10 127.3(9) . . ?
C6 C5 Ir1 71.6(5) . . ?
C9 C5 Ir1 71.8(5) . . ?
C10 C5 Ir1 125.3(6) . . ?
C5 C6 C7 108.8(8) . . ?
C5 C6 C11 129.3(9) . . ?
C7 C6 C11 121.7(10) . . ?
C5 C6 Ir1 70.7(5) . . ?
C7 C6 Ir1 69.8(5) . . ?
C11 C6 Ir1 128.8(6) . . ?
C6 C7 C8 107.3(8) . . ?
C6 C7 C12 128.8(10) . . ?
C8 C7 C12 123.9(10) . . ?
C6 C7 Ir1 71.9(5) . . ?
C8 C7 Ir1 70.6(5) . . ?
C12 C7 Ir1 124.9(6) . . ?
C9 C8 C7 107.4(8) . . ?
C9 C8 C13 126.1(10) . . ?
C7 C8 C13 126.4(10) . . ?
C9 C8 Ir1 71.8(5) . . ?
C7 C8 Ir1 70.1(5) . . ?
C13 C8 Ir1 125.3(6) . . ?
C5 C9 C8 107.3(8) . . ?
C5 C9 C14 126.2(10) . . ?
C8 C9 C14 126.4(9) . . ?
C5 C9 Ir1 70.2(5) . . ?
C8 C9 Ir1 69.5(5) . . ?
C14 C9 Ir1 127.3(6) . . ?

loop_
_geom_bond_atom_site_label_1
_geom_bond_atom_site_label_2
_geom_bond_distance
_geom_bond_site_symmetry_2
_geom_bond_publ_flag
Ir1 C7 2.154(8) . ?
Ir1 C8 2.160(8) . ?
Ir1 C5 2.169(8) . ?
Ir1 C6 2.181(8) . ?
Ir1 C9 2.190(8) . ?
Ir1 Se1 2.3710(11) . ?
Ir1 Se2 2.3762(11) . ?
Se1 C1 1.939(7) . ?
Se2 C2 1.954(8) . ?
C1 C2 1.594(10) . ?
C1 B5 1.692(12) . ?
C1 B4 1.713(12) . ?
C1 B3 1.780(14) . ?
C1 B6 1.798(12) . ?
C2 B7 1.688(13) . ?
C2 B11 1.713(13) . ?
C2 B3 1.763(14) . ?
C2 B6 1.780(13) . ?
O1 C3 1.305(11) . ?
O1 B3 1.377(14) . ?
O2 B6 1.366(12) . ?
O2 C4 1.426(10) . ?
B3 B7 1.736(18) . ?
B3 B8 1.738(18) . ?
B3 B4 1.794(16) . ?
B4 B8 1.739(17) . ?
B4 B9 1.765(17) . ?
B4 B5 1.766(15) . ?
B5 B9 1.759(15) . ?
B5 B10 1.780(15) . ?
B5 B6 1.785(13) . ?
B6 B11 1.762(16) . ?
B6 B10 1.763(15) . ?
B7 B12 1.771(19) . ?
B7 B11 1.790(19) . ?
B7 B8 1.794(17) . ?
B8 B9 1.75(2) . ?
B8 B12 1.77(2) . ?
B9 B10 1.764(19) . ?
B9 B12 1.792(16) . ?
B10 B11 1.750(17) . ?
B10 B12 1.76(2) . ?
B11 B12 1.770(17) . ?
C5 C6 1.408(11) . ?
C5 C9 1.420(11) . ?
C5 C10 1.476(11) . ?
C6 C7 1.421(12) . ?
C6 C11 1.521(11) . ?
C7 C8 1.450(12) . ?
C7 C12 1.526(12) . ?
C8 C9 1.443(12) . ?
C8 C13 1.499(11) . ?
C9 C14 1.471(11) . ?
